data_4320971
loop_
_publ_author_name
'Dirk Pfeiffer'
'Mary Jane Heeg'
'Charles H. Winter'

_publ_section_title
;
 Synthesis and Characterization of Calcium Complexes Containing
 \h2-Pyrazolato Ligands
;
_journal_name_full 'Inorganic Chemistry'
_journal_page_first 2377
_journal_page_last 2384
_journal_paper_doi 10.1021/ic991049c
_journal_volume 39
_journal_year 2000
_chemical_formula_sum 'C37 H53 Ca N7'
_chemical_formula_weight 635.94
_chemical_name_systematic
;
  ?
;
_space_group_IT_number 14
_symmetry_cell_setting monoclinic
_symmetry_space_group_name_Hall '-P 2ybc'
_symmetry_space_group_name_H-M 'P 1 21/c 1'
_atom_sites_solution_hydrogens geom
_atom_sites_solution_primary direct
_atom_sites_solution_secondary difmap
_audit_creation_method SHELXL
_cell_angle_alpha 90.00
_cell_angle_beta 109.6570(10)
_cell_angle_gamma 90.00
_cell_formula_units_Z 4
_cell_length_a 15.3230(4)
_cell_length_b 15.7572(4)
_cell_length_c 17.5494(5)
_cell_measurement_reflns_used 5874
_cell_measurement_temperature 295(2)
_cell_volume 3990.33(19)
_computing_cell_refinement 'Bruker SAINT'
_computing_data_collection 'Bruker SMART'
_computing_data_reduction 'Bruker SAINT'
_computing_molecular_graphics SHELXTL-Plus
_computing_publication_material SHELXL-93
_computing_structure_refinement 'SHELXL-93 (Sheldrick, 1993)'
_computing_structure_solution 'SHELXS-86 (Sheldrick, 1990)'
_diffrn_ambient_temperature 295(2)
_diffrn_measurement_device 'Bruker P4/CCD'
_diffrn_measurement_method 'SMART CCD'
_diffrn_radiation_monochromator graphite
_diffrn_radiation_source 'fine-focus sealed tube'
_diffrn_radiation_type MoK\a
_diffrn_radiation_wavelength 0.71073
_diffrn_reflns_av_R_equivalents 0.064
_diffrn_reflns_av_sigmaI/netI 0.0931
_diffrn_reflns_limit_h_max 19
_diffrn_reflns_limit_h_min -19
_diffrn_reflns_limit_k_max 20
_diffrn_reflns_limit_k_min 0
_diffrn_reflns_limit_l_max 21
_diffrn_reflns_limit_l_min 0
_diffrn_reflns_number 22264
_diffrn_reflns_theta_max 28.36
_diffrn_reflns_theta_min 1.79
_exptl_absorpt_coefficient_mu 0.189
_exptl_absorpt_correction_type multi-scan
_exptl_crystal_colour colorless
_exptl_crystal_density_diffrn 1.059
_exptl_crystal_description 'elongated octahedron'
_exptl_crystal_F_000 1376
_exptl_crystal_size_max 0.50
_exptl_crystal_size_mid 0.32
_exptl_crystal_size_min 0.24
_refine_diff_density_max 0.412
_refine_diff_density_min -0.291
_refine_diff_density_rms 0.060
_refine_ls_extinction_coef 0.0025(7)
_refine_ls_extinction_expression Fc^*^=kFc[1+0.001xFc^2^\l^3^/sin(2\q)]^-1/4^
_refine_ls_extinction_method SHELXL
_refine_ls_goodness_of_fit_all 0.884
_refine_ls_goodness_of_fit_obs 1.105
_refine_ls_matrix_type full
_refine_ls_number_parameters 419
_refine_ls_number_reflns 8413
_refine_ls_number_restraints 0
_refine_ls_restrained_S_all 0.884
_refine_ls_restrained_S_obs 1.105
_refine_ls_R_factor_all 0.1702
_refine_ls_R_factor_obs 0.0712
_refine_ls_shift/esd_max 3.118
_refine_ls_shift/esd_mean 0.139
_refine_ls_structure_factor_coef Fsqd
_refine_ls_weighting_details 'w=1/[\s^2^(Fo^2^)+(0.1349P)^2^+0.0000P] where P=(Fo^2^+2Fc^2^)/3'
_refine_ls_weighting_scheme calc
_refine_ls_wR_factor_all 0.2317
_refine_ls_wR_factor_obs 0.1870
_reflns_number_observed 3638
_reflns_number_total 8413
_reflns_observed_criterion >2sigma(I)
_cod_data_source_file ic991049c_1.cif
_cod_data_source_block scan(2)
_cod_depositor_comments
;
The following automatic conversions were performed:

'_exptl_absorpt_correction_type' value 'Multi-scan' changed to
'multi-scan' according to the built-in table from CIF Core dictionary
named 'cif_core.dic' version 2.4.1 from 2010-06-29.

Automatic conversion script
Id: cif_fix_values 1646 2011-03-28 12:23:43Z adriana 

The following automatic conversions were performed:

'_refine_ls_weighting_scheme' value 'calc
w=1/[\s^2^(Fo^2^)+(0.1349P)^2^+0.0000P] where P=(Fo^2^+2Fc^2^)/3' was
changed to 'calc'. New tag '_refine_ls_weighting_details' was
created. The value of the new tag was set to
'w=1/[\s^2^(Fo^2^)+(0.1349P)^2^+0.0000P] where P=(Fo^2^+2Fc^2^)/3'.

Automatic conversion script
Id: cif_fix_values 3143 2015-03-26 13:38:13Z robertas 
;
_cod_original_cell_volume 3990.3(2)
_cod_database_code 4320971

loop_
_symmetry_equiv_pos_as_xyz
'x, y, z'
'-x, y+1/2, -z+1/2'
'-x, -y, -z'
'x, -y-1/2, z-1/2'

loop_
_atom_site_aniso_label
_atom_site_aniso_U_11
_atom_site_aniso_U_22
_atom_site_aniso_U_33
_atom_site_aniso_U_23
_atom_site_aniso_U_13
_atom_site_aniso_U_12
Ca1 0.0623(4) 0.0702(5) 0.0532(4) -0.0001(3) 0.0223(3) -0.0024(3)
N1 0.064(2) 0.080(2) 0.058(2) -0.0002(15) 0.0223(13) -0.004(2)
N2 0.072(2) 0.077(2) 0.060(2) -0.0044(14) 0.0294(14) -0.008(2)
C1 0.052(2) 0.089(3) 0.047(2) 0.000(2) 0.0155(15) -0.005(2)
C2 0.053(2) 0.084(3) 0.058(2) 0.005(2) 0.019(2) -0.007(2)
C3 0.053(2) 0.078(2) 0.048(2) 0.008(2) 0.009(2) -0.005(2)
C4 0.076(2) 0.102(3) 0.072(2) -0.004(2) 0.033(2) -0.008(2)
C8 0.071(2) 0.074(3) 0.069(2) 0.007(2) 0.025(2) -0.002(2)
C9 0.100(3) 0.088(3) 0.106(3) 0.008(2) 0.041(3) -0.009(2)
C10 0.181(5) 0.090(3) 0.085(3) -0.008(2) 0.053(3) -0.014(3)
C11 0.089(3) 0.107(4) 0.167(5) 0.004(3) 0.052(3) 0.014(3)
N3 0.073(2) 0.072(2) 0.060(2) 0.0012(14) 0.0312(14) 0.003(2)
N4 0.070(2) 0.078(2) 0.061(2) -0.0010(14) 0.0295(14) 0.0023(15)
C12 0.058(2) 0.071(3) 0.054(2) -0.007(2) 0.004(2) -0.001(2)
C13 0.065(2) 0.064(2) 0.068(2) 0.002(2) 0.008(2) -0.006(2)
C14 0.049(2) 0.070(2) 0.054(2) 0.005(2) 0.0071(15) -0.006(2)
C15 0.082(3) 0.092(3) 0.066(2) -0.020(2) 0.014(2) 0.011(2)
C16 0.124(4) 0.149(4) 0.066(3) -0.020(3) 0.016(3) 0.015(3)
C17 0.082(3) 0.172(5) 0.119(4) -0.052(3) 0.027(3) 0.018(3)
C18 0.182(5) 0.098(4) 0.148(5) -0.031(3) 0.067(4) 0.016(4)
C19 0.066(2) 0.084(3) 0.065(2) 0.003(2) 0.025(2) -0.016(2)
N5 0.060(2) 0.087(2) 0.069(2) 0.003(2) 0.0195(15) 0.004(2)
C23 0.065(2) 0.133(4) 0.075(3) 0.019(2) 0.020(2) -0.001(2)
C24 0.063(3) 0.159(5) 0.102(4) 0.017(3) 0.014(3) -0.021(3)
C25 0.072(3) 0.121(4) 0.084(3) -0.008(3) 0.004(2) 0.002(3)
C26 0.077(3) 0.101(3) 0.066(2) -0.003(2) 0.020(2) 0.018(2)
C27 0.066(2) 0.084(3) 0.073(2) 0.005(2) 0.025(2) 0.012(2)
N6 0.083(2) 0.088(2) 0.058(2) 0.003(2) 0.013(2) -0.017(2)
C28 0.096(3) 0.166(5) 0.079(3) 0.038(3) 0.011(3) -0.008(3)
C29 0.121(5) 0.244(8) 0.117(5) 0.082(5) -0.009(4) -0.019(5)
C30 0.093(4) 0.179(6) 0.153(6) 0.039(5) -0.027(4) -0.025(4)
C31 0.114(5) 0.225(8) 0.155(6) 0.025(6) 0.008(4) -0.090(5)
C32 0.126(4) 0.202(6) 0.106(4) 0.041(4) -0.017(3) -0.097(4)
N7 0.070(2) 0.087(2) 0.072(2) 0.003(2) 0.027(2) 0.010(2)
C33 0.068(2) 0.102(3) 0.079(3) -0.002(2) 0.019(2) 0.018(2)
C34 0.092(3) 0.157(5) 0.079(3) -0.029(3) 0.013(3) 0.032(3)
C35 0.110(4) 0.266(8) 0.108(4) -0.079(4) 0.015(3) 0.072(4)
C36 0.086(3) 0.229(7) 0.107(4) -0.047(4) 0.007(3) 0.065(4)
C37 0.090(3) 0.126(4) 0.079(3) -0.021(3) 0.018(2) 0.007(3)

loop_
_atom_site_label
_atom_site_type_symbol
_atom_site_fract_x
_atom_site_fract_y
_atom_site_fract_z
_atom_site_U_iso_or_equiv
_atom_site_thermal_displace_type
_atom_site_occupancy
_atom_site_calc_flag
_atom_site_refinement_flags
_atom_site_disorder_group
Ca1 Ca 0.25575(4) 0.91632(4) 0.22528(4) 0.0612(3) Uani 1 d . .
N1 N 0.2235(2) 0.7985(2) 0.2963(2) 0.0668(7) Uani 1 d . .
N2 N 0.1966(2) 0.8696(2) 0.3280(2) 0.0683(7) Uani 1 d . .
C1 C 0.1415(2) 0.8440(2) 0.3693(2) 0.0627(9) Uani 1 d . .
C2 C 0.1334(2) 0.7569(2) 0.3652(2) 0.0645(9) Uani 1 d . .
H2 H 0.1000(2) 0.7229(2) 0.3889(2) 0.077 Uiso 1 calc R .
C3 C 0.1852(2) 0.7305(2) 0.3185(2) 0.0617(9) Uani 1 d . .
C4 C 0.0979(3) 0.9080(3) 0.4099(2) 0.0812(11) Uani 1 d . .
C5 C 0.0544(5) 0.8577(4) 0.4658(4) 0.066(2) Uiso 0.50 d P 1
H5A H 0.0271(24) 0.8970(5) 0.4931(18) 0.079 Uiso 0.50 calc PR 1
H5B H 0.1020(7) 0.8258(20) 0.5050(15) 0.079 Uiso 0.50 calc PR 1
H5C H 0.0077(19) 0.8197(18) 0.4334(5) 0.079 Uiso 0.50 calc PR 1
C6 C 0.1727(6) 0.9669(6) 0.4618(5) 0.088(2) Uiso 0.50 d P 1
H6A H 0.1953(25) 1.0018(22) 0.4276(6) 0.106 Uiso 0.50 calc PR 1
H6B H 0.2228(16) 0.9339(6) 0.4969(22) 0.106 Uiso 0.50 calc PR 1
H6C H 0.1473(10) 1.0023(22) 0.4937(22) 0.106 Uiso 0.50 calc PR 1
C7 C 0.0210(6) 0.9512(5) 0.3469(5) 0.085(2) Uiso 0.50 d P 1
H7A H -0.0086(22) 0.9906(22) 0.3721(5) 0.101 Uiso 0.50 calc PR 1
H7B H -0.0234(18) 0.9098(6) 0.3171(20) 0.101 Uiso 0.50 calc PR 1
H7C H 0.0451(7) 0.9812(26) 0.3106(17) 0.101 Uiso 0.50 calc PR 1
C5' C 0.0836(12) 0.9987(11) 0.3710(11) 0.212(7) Uiso 0.50 d P 2
H5'1 H 0.1421(18) 1.0206(33) 0.3711(68) 0.254 Uiso 0.50 calc PR 2
H5'2 H 0.0583(78) 1.0357(22) 0.4016(41) 0.254 Uiso 0.50 calc PR 2
H5'3 H 0.0417(66) 0.9953(16) 0.3163(24) 0.254 Uiso 0.50 calc PR 2
C6' C 0.0167(15) 0.8857(13) 0.4175(13) 0.243(9) Uiso 0.50 d P 2
H6'1 H -0.0014(53) 0.9277(49) 0.4489(76) 0.291 Uiso 0.50 calc PR 2
H6'2 H 0.0232(31) 0.8317(42) 0.4441(82) 0.291 Uiso 0.50 calc PR 2
H6'3 H -0.0298(25) 0.8818(92) 0.3649(15) 0.291 Uiso 0.50 calc PR 2
C7' C 0.1684(15) 0.9301(13) 0.4916(13) 0.230(10) Uiso 0.50 d P 2
H7'1 H 0.2293(19) 0.9148(83) 0.4922(33) 0.276 Uiso 0.50 calc PR 2
H7'2 H 0.1542(60) 0.8996(70) 0.5333(16) 0.276 Uiso 0.50 calc PR 2
H7'3 H 0.1664(69) 0.9900(20) 0.5009(39) 0.276 Uiso 0.50 calc PR 2
C8 C 0.2007(2) 0.6427(2) 0.2919(2) 0.0712(10) Uani 1 d . .
C9 C 0.1476(3) 0.5770(3) 0.3226(3) 0.0967(13) Uani 1 d . .
H9A H 0.1695(12) 0.5774(11) 0.3807(3) 0.116 Uiso 1 calc R .
H9B H 0.1571(14) 0.5218(3) 0.3036(13) 0.116 Uiso 1 calc R .
H9C H 0.0827(4) 0.5904(9) 0.3027(13) 0.116 Uiso 1 calc R .
C10 C 0.1666(4) 0.6369(3) 0.2000(3) 0.117(2) Uani 1 d . .
H10A H 0.1702(19) 0.5791(4) 0.1840(3) 0.140 Uiso 1 calc R .
H10B H 0.2046(13) 0.6719(15) 0.1791(3) 0.140 Uiso 1 calc R .
H10C H 0.1035(7) 0.6560(17) 0.1788(3) 0.140 Uiso 1 calc R .
C11 C 0.3043(3) 0.6216(3) 0.3254(3) 0.119(2) Uani 1 d . .
H11A H 0.3141(4) 0.5650(8) 0.3097(16) 0.143 Uiso 1 calc R .
H11B H 0.3257(5) 0.6255(19) 0.3834(4) 0.143 Uiso 1 calc R .
H11C H 0.3380(4) 0.6611(12) 0.3042(14) 0.143 Uiso 1 calc R .
N3 N 0.2882(2) 1.0348(2) 0.1518(2) 0.0664(7) Uani 1 d . .
N4 N 0.2483(2) 1.0658(2) 0.2062(2) 0.0676(8) Uani 1 d . .
C12 C 0.2598(2) 1.1499(2) 0.2105(2) 0.0648(9) Uani 1 d . .
C13 C 0.3068(2) 1.1741(2) 0.1594(2) 0.0691(9) Uani 1 d . .
H13 H 0.3240(2) 1.2289(2) 0.1508(2) 0.083 Uiso 1 calc R .
C14 C 0.3230(2) 1.1007(2) 0.1236(2) 0.0603(8) Uani 1 d . .
C15 C 0.2237(3) 1.2008(3) 0.2668(2) 0.0827(11) Uani 1 d . .
C16 C 0.2749(3) 1.1744(3) 0.3537(2) 0.117(2) Uani 1 d . .
H16A H 0.2527(14) 1.2072(13) 0.3895(3) 0.141 Uiso 1 calc R .
H16B H 0.3401(4) 1.1841(17) 0.3663(6) 0.141 Uiso 1 calc R .
H16C H 0.2642(16) 1.1153(5) 0.3602(5) 0.141 Uiso 1 calc R .
C17 C 0.1205(3) 1.1867(4) 0.2453(3) 0.126(2) Uani 1 d . .
H17A H 0.0979(5) 1.2197(16) 0.2807(13) 0.151 Uiso 1 calc R .
H17B H 0.1087(3) 1.1277(5) 0.2512(19) 0.151 Uiso 1 calc R .
H17C H 0.0894(4) 1.2039(19) 0.1903(7) 0.151 Uiso 1 calc R .
C18 C 0.2414(4) 1.2948(3) 0.2585(4) 0.139(2) Uani 1 d . .
H18A H 0.2128(21) 1.3273(3) 0.2900(17) 0.167 Uiso 1 calc R .
H18B H 0.2157(21) 1.3112(6) 0.2027(5) 0.167 Uiso 1 calc R .
H18C H 0.3069(4) 1.3053(5) 0.2777(20) 0.167 Uiso 1 calc R .
C19 C 0.3718(2) 1.0876(2) 0.0629(2) 0.0707(10) Uani 1 d . .
C20 C 0.4542(6) 1.0260(5) 0.0994(5) 0.089(2) Uiso 0.50 d P 1
H20A H 0.4876(22) 1.0194(25) 0.0623(14) 0.107 Uiso 0.50 calc PR 1
H20B H 0.4312(6) 0.9718(11) 0.1089(29) 0.107 Uiso 0.50 calc PR 1
H20C H 0.4948(19) 1.0486(17) 0.1496(16) 0.107 Uiso 0.50 calc PR 1
C21 C 0.4154(6) 1.1705(5) 0.0466(5) 0.083(2) Uiso 0.50 d P 1
H21A H 0.3674(6) 1.2109(12) 0.0216(27) 0.099 Uiso 0.50 calc PR 1
H21B H 0.4502(28) 1.1593(8) 0.0113(23) 0.099 Uiso 0.50 calc PR 1
H21C H 0.4560(26) 1.1932(16) 0.0969(6) 0.099 Uiso 0.50 calc PR 1
C22 C 0.3089(6) 1.0477(6) -0.0125(5) 0.096(3) Uiso 0.50 d P 1
H22A H 0.3398(15) 1.0444(31) -0.0518(12) 0.116 Uiso 0.50 calc PR 1
H22B H 0.2538(17) 1.0813(20) -0.0337(19) 0.116 Uiso 0.50 calc PR 1
H22C H 0.2927(30) 0.9916(14) -0.0006(8) 0.116 Uiso 0.50 calc PR 1
C20' C 0.3974(8) 0.9980(8) 0.0550(7) 0.139(4) Uiso 0.50 d P 2
H20D H 0.4167(50) 0.9923(13) 0.0086(27) 0.167 Uiso 0.50 calc PR 2
H20E H 0.3447(17) 0.9621(10) 0.0485(47) 0.167 Uiso 0.50 calc PR 2
H20F H 0.4472(37) 0.9815(16) 0.1027(21) 0.167 Uiso 0.50 calc PR 2
C21' C 0.3045(8) 1.1085(8) -0.0200(7) 0.131(4) Uiso 0.50 d P 2
H21D H 0.3278(24) 1.0870(38) -0.0606(7) 0.158 Uiso 0.50 calc PR 2
H21E H 0.2973(37) 1.1689(8) -0.0256(16) 0.158 Uiso 0.50 calc PR 2
H21F H 0.2456(15) 1.0829(37) -0.0264(17) 0.158 Uiso 0.50 calc PR 2
C22' C 0.4572(9) 1.1347(9) 0.0863(8) 0.155(5) Uiso 0.50 d P 2
H22D H 0.4868(32) 1.1270(45) 0.0465(28) 0.186 Uiso 0.50 calc PR 2
H22E H 0.4974(25) 1.1147(40) 0.1378(27) 0.186 Uiso 0.50 calc PR 2
H22F H 0.4444(11) 1.1939(12) 0.0903(52) 0.186 Uiso 0.50 calc PR 2
N5 N 0.1031(2) 0.8864(2) 0.1152(2) 0.0726(8) Uani 1 d . .
C23 C 0.0364(3) 0.8447(3) 0.1319(2) 0.0920(12) Uani 1 d . .
H23 H 0.0469(3) 0.8265(3) 0.1847(2) 0.110 Uiso 1 calc R .
C24 C -0.0465(3) 0.8278(3) 0.0747(3) 0.111(2) Uani 1 d . .
H24 H -0.0915(3) 0.7984(3) 0.0886(3) 0.134 Uiso 1 calc R .
C25 C -0.0641(3) 0.8533(3) -0.0022(3) 0.0982(13) Uani 1 d . .
H25 H -0.1212(3) 0.8428(3) -0.0417(3) 0.118 Uiso 1 calc R .
C26 C 0.0038(3) 0.8946(3) -0.0206(2) 0.0824(11) Uani 1 d . .
H26 H -0.0054(3) 0.9116(3) -0.0735(2) 0.099 Uiso 1 calc R .
C27 C 0.0849(2) 0.9107(2) 0.0389(2) 0.0737(10) Uani 1 d . .
H27 H 0.1304(2) 0.9404(2) 0.0257(2) 0.088 Uiso 1 calc R .
N6 N 0.4164(2) 0.9379(2) 0.3294(2) 0.0793(9) Uani 1 d . .
C28 C 0.4445(3) 0.8992(4) 0.3961(3) 0.119(2) Uani 1 d . .
H28 H 0.4012(3) 0.8707(4) 0.4130(3) 0.142 Uiso 1 calc R .
C29 C 0.5342(5) 0.8969(5) 0.4441(4) 0.173(3) Uani 1 d . .
H29 H 0.5510(5) 0.8647(5) 0.4913(4) 0.208 Uiso 1 calc R .
C30 C 0.5984(4) 0.9394(5) 0.4253(4) 0.159(3) Uani 1 d . .
H30 H 0.6606(4) 0.9377(5) 0.4573(4) 0.190 Uiso 1 calc R .
C31 C 0.5687(4) 0.9838(5) 0.3590(4) 0.174(3) Uani 1 d . .
H31 H 0.6097(4) 1.0181(5) 0.3441(4) 0.209 Uiso 1 calc R .
C32 C 0.4784(4) 0.9804(4) 0.3117(3) 0.159(3) Uani 1 d . .
H32 H 0.4601(4) 1.0108(4) 0.2635(3) 0.191 Uiso 1 calc R .
N7 N 0.3367(2) 0.8143(2) 0.1567(2) 0.0755(8) Uani 1 d . .
C33 C 0.3047(3) 0.7940(3) 0.0791(3) 0.0843(11) Uani 1 d . .
H33 H 0.2482(3) 0.8174(3) 0.0479(3) 0.101 Uiso 1 calc R .
C34 C 0.3473(3) 0.7421(3) 0.0415(3) 0.113(2) Uani 1 d . .
H34 H 0.3214(3) 0.7308(3) -0.0136(3) 0.136 Uiso 1 calc R .
C35 C 0.4282(4) 0.7074(5) 0.0862(3) 0.167(3) Uani 1 d . .
H35 H 0.4602(4) 0.6724(5) 0.0620(3) 0.200 Uiso 1 calc R .
C36 C 0.4633(3) 0.7231(4) 0.1668(3) 0.147(2) Uani 1 d . .
H36 H 0.5178(3) 0.6974(4) 0.1992(3) 0.176 Uiso 1 calc R .
C37 C 0.4158(3) 0.7781(3) 0.1986(3) 0.1010(14) Uani 1 d . .
H37 H 0.4409(3) 0.7908(3) 0.2534(3) 0.121 Uiso 1 calc R .

loop_
_atom_type_symbol
_atom_type_description
_atom_type_scat_dispersion_real
_atom_type_scat_dispersion_imag
_atom_type_scat_source
C C 0.0033 0.0016 'International Tables Vol C Tables 4.2.6.8 and 6.1.1.4'
H H 0.0000 0.0000 'International Tables Vol C Tables 4.2.6.8 and 6.1.1.4'
N N 0.0061 0.0033 'International Tables Vol C Tables 4.2.6.8 and 6.1.1.4'
Ca Ca 0.2262 0.3064 'International Tables Vol C Tables 4.2.6.8 and 6.1.1.4'

loop_
_geom_angle_atom_site_label_1
_geom_angle_atom_site_label_2
_geom_angle_atom_site_label_3
_geom_angle
_geom_angle_site_symmetry_1
_geom_angle_site_symmetry_3
_geom_angle_publ_flag
N4 Ca1 N1 147.00(10) . . ?
N4 Ca1 N2 113.53(10) . . ?
N1 Ca1 N2 33.49(9) . . ?
N4 Ca1 N3 33.56(9) . . ?
N1 Ca1 N3 179.34(10) . . ?
N2 Ca1 N3 147.09(10) . . ?
N4 Ca1 N5 95.11(10) . . ?
N1 Ca1 N5 87.32(10) . . ?
N2 Ca1 N5 91.76(10) . . ?
N3 Ca1 N5 92.29(10) . . ?
N4 Ca1 N6 87.58(10) . . ?
N1 Ca1 N6 92.82(10) . . ?
N2 Ca1 N6 91.18(10) . . ?
N3 Ca1 N6 87.53(10) . . ?
N5 Ca1 N6 174.86(10) . . ?
N4 Ca1 N7 124.27(10) . . ?
N1 Ca1 N7 88.59(10) . . ?
N2 Ca1 N7 121.80(10) . . ?
N3 Ca1 N7 90.88(10) . . ?
N5 Ca1 N7 89.65(10) . . ?
N6 Ca1 N7 85.22(10) . . ?
C3 N1 N2 108.3(3) . . ?
C3 N1 Ca1 164.6(2) . . ?
N2 N1 Ca1 73.7(2) . . ?
C1 N2 N1 107.5(3) . . ?
C1 N2 Ca1 164.6(2) . . ?
N1 N2 Ca1 72.8(2) . . ?
N2 C1 C2 109.5(3) . . ?
N2 C1 C4 120.6(3) . . ?
C2 C1 C4 129.9(3) . . ?
C1 C2 C3 105.7(3) . . ?
N1 C3 C2 109.1(3) . . ?
N1 C3 C8 121.0(3) . . ?
C2 C3 C8 129.9(3) . . ?
C7' C4 C6' 110.8(13) . . ?
C7' C4 C1 108.1(8) . . ?
C6' C4 C1 116.3(9) . . ?
C7 C4 C1 108.8(4) . . ?
C7 C4 C6 114.7(6) . . ?
C1 C4 C6 109.0(4) . . ?
C7 C4 C5 107.4(5) . . ?
C1 C4 C5 107.7(4) . . ?
C6 C4 C5 109.0(5) . . ?
C7' C4 C5' 98.8(10) . . ?
C6' C4 C5' 106.5(11) . . ?
C1 C4 C5' 114.9(7) . . ?
C3 C8 C9 111.0(3) . . ?
C3 C8 C10 110.5(3) . . ?
C9 C8 C10 107.5(3) . . ?
C3 C8 C11 109.4(3) . . ?
C9 C8 C11 108.9(3) . . ?
C10 C8 C11 109.6(4) . . ?
C14 N3 N4 107.8(3) . . ?
C14 N3 Ca1 168.1(2) . . ?
N4 N3 Ca1 71.7(2) . . ?
C12 N4 N3 108.0(3) . . ?
C12 N4 Ca1 167.5(2) . . ?
N3 N4 Ca1 74.7(2) . . ?
N4 C12 C13 109.0(3) . . ?
N4 C12 C15 119.4(3) . . ?
C13 C12 C15 131.6(4) . . ?
C14 C13 C12 106.2(3) . . ?
N3 C14 C13 109.1(3) . . ?
N3 C14 C19 120.6(3) . . ?
C13 C14 C19 130.2(3) . . ?
C12 C15 C16 109.4(3) . . ?
C12 C15 C17 109.9(3) . . ?
C16 C15 C17 110.7(4) . . ?
C12 C15 C18 109.7(4) . . ?
C16 C15 C18 108.3(4) . . ?
C17 C15 C18 108.9(4) . . ?
C22' C19 C20' 105.9(8) . . ?
C22' C19 C21' 115.1(8) . . ?
C20' C19 C21' 103.5(7) . . ?
C22' C19 C14 110.3(6) . . ?
C22 C19 C14 111.0(4) . . ?
C20' C19 C14 113.9(5) . . ?
C21' C19 C14 108.0(5) . . ?
C22 C19 C21 112.7(5) . . ?
C14 C19 C21 111.4(4) . . ?
C22 C19 C20 107.3(5) . . ?
C14 C19 C20 108.8(4) . . ?
C21 C19 C20 105.3(5) . . ?
C23 N5 C27 116.6(3) . . ?
C23 N5 Ca1 120.4(2) . . ?
C27 N5 Ca1 122.9(2) . . ?
N5 C23 C24 122.2(4) . . ?
C25 C24 C23 120.5(4) . . ?
C24 C25 C26 118.1(4) . . ?
C25 C26 C27 119.2(4) . . ?
N5 C27 C26 123.4(4) . . ?
C28 N6 C32 115.4(4) . . ?
C28 N6 Ca1 123.2(3) . . ?
C32 N6 Ca1 120.8(3) . . ?
N6 C28 C29 123.5(5) . . ?
C30 C29 C28 121.2(5) . . ?
C29 C30 C31 115.5(5) . . ?
C30 C31 C32 120.2(6) . . ?
N6 C32 C31 124.0(5) . . ?
C33 N7 C37 115.0(3) . . ?
C33 N7 Ca1 124.4(2) . . ?
C37 N7 Ca1 120.6(3) . . ?
N7 C33 C34 125.3(4) . . ?
C35 C34 C33 117.7(4) . . ?
C34 C35 C36 120.1(4) . . ?
C37 C36 C35 117.5(4) . . ?
N7 C37 C36 124.3(4) . . ?

loop_
_geom_bond_atom_site_label_1
_geom_bond_atom_site_label_2
_geom_bond_distance
_geom_bond_site_symmetry_2
_geom_bond_publ_flag
Ca1 N4 2.377(3) . ?
Ca1 N1 2.379(3) . ?
Ca1 N2 2.390(3) . ?
Ca1 N3 2.414(3) . ?
Ca1 N5 2.526(3) . ?
Ca1 N6 2.548(3) . ?
Ca1 N7 2.564(3) . ?
N1 C3 1.340(4) . ?
N1 N2 1.374(4) . ?
N2 C1 1.346(4) . ?
C1 C2 1.377(5) . ?
C1 C4 1.514(5) . ?
C2 C3 1.383(5) . ?
C3 C8 1.504(5) . ?
C4 C7' 1.52(2) . ?
C4 C6' 1.34(2) . ?
C4 C7 1.482(9) . ?
C4 C6 1.518(9) . ?
C4 C5 1.573(8) . ?
C4 C5' 1.57(2) . ?
C8 C9 1.522(5) . ?
C8 C10 1.522(5) . ?
C8 C11 1.533(5) . ?
N3 C14 1.336(4) . ?
N3 N4 1.384(4) . ?
N4 C12 1.336(4) . ?
C12 C13 1.378(5) . ?
C12 C15 1.514(5) . ?
C13 C14 1.377(5) . ?
C14 C19 1.509(5) . ?
C15 C16 1.519(5) . ?
C15 C17 1.514(5) . ?
C15 C18 1.523(6) . ?
C19 C22' 1.439(13) . ?
C19 C22 1.488(9) . ?
C19 C20' 1.484(12) . ?
C19 C21' 1.509(11) . ?
C19 C21 1.538(9) . ?
C19 C20 1.550(9) . ?
N5 C23 1.330(5) . ?
N5 C27 1.330(4) . ?
C23 C24 1.354(5) . ?
C24 C25 1.346(6) . ?
C25 C26 1.354(5) . ?
C26 C27 1.352(5) . ?
N6 C28 1.260(5) . ?
N6 C32 1.282(5) . ?
C28 C29 1.349(7) . ?
C29 C30 1.320(8) . ?
C30 C31 1.302(8) . ?
C31 C32 1.355(7) . ?
N7 C33 1.323(4) . ?
N7 C37 1.317(5) . ?
C33 C34 1.350(5) . ?
C34 C35 1.341(6) . ?
C35 C36 1.356(6) . ?
C36 C37 1.366(6) . ?
